data_7720768
loop_
_publ_author_name
'Riedmaier, Jonas'
'Maichle-M&#xf6;ssmer, C&#xe4;cilia'
'Anwander, Reiner'

_publ_section_title
;
 CO<sub>2</sub> uptake potential of cerium(III) triazolates and
 tetrazolates.
;
_journal_issue 16
_journal_name_full 'Dalton transactions (Cambridge, England : 2003)'
_journal_page_first 6302
_journal_page_last 6311
_journal_paper_doi 10.1039/d6dt00453a
_journal_volume 55
_journal_year 2026
_chemical_formula_sum 'C34 H44 Ce N15 O'
_chemical_formula_weight 818.96
_chemical_properties_physical Air-sensitive,Moisture-sensitive
_space_group_crystal_system orthorhombic
_space_group_IT_number 29
_space_group_name_Hall 'P 2c -2ac'
_space_group_name_H-M_alt 'P c a 21'
_atom_sites_solution_hydrogens geom
_audit_creation_method SHELXL-2019/3
_audit_update_record
;
2026-02-12 deposited with the CCDC.	2026-03-27 downloaded from the CCDC.
;
_cell_angle_alpha 90
_cell_angle_beta 90
_cell_angle_gamma 90
_cell_formula_units_Z 4
_cell_length_a 23.6496(12)
_cell_length_b 13.5831(7)
_cell_length_c 15.2537(8)
_cell_measurement_reflns_used 1705
_cell_measurement_temperature 100(2)
_cell_measurement_theta_max 28.76
_cell_measurement_theta_min 2.172
_cell_volume 4900.0(4)
_computing_cell_refinement 'SAINT V8.40B (Bruker Nano, Inc., 2019)'
_computing_data_collection 'APEX3 v2019.11-0'
_computing_data_reduction 'SAINT V8.40B (Bruker Nano, Inc., 2019)'
_computing_structure_refinement 'SHELXL-2019/2 (Sheldrick, 2019)'
_computing_structure_solution 'SHELXT 2018/2 (Sheldrick, 2018)'
_diffrn_ambient_temperature 100(2)
_diffrn_measured_fraction_theta_full 0.999
_diffrn_measured_fraction_theta_max 0.980
_diffrn_measurement_device_type 'Bruker APEX II DUO'
_diffrn_measurement_method 'omega scans'
_diffrn_radiation_type MoK\a
_diffrn_radiation_wavelength 0.71073
_diffrn_reflns_av_R_equivalents 0.0419
_diffrn_reflns_av_unetI/netI 0.0297
_diffrn_reflns_Laue_measured_fraction_full 0.999
_diffrn_reflns_Laue_measured_fraction_max 0.980
_diffrn_reflns_limit_h_max 36
_diffrn_reflns_limit_h_min -32
_diffrn_reflns_limit_k_max 20
_diffrn_reflns_limit_k_min -20
_diffrn_reflns_limit_l_max 23
_diffrn_reflns_limit_l_min -23
_diffrn_reflns_number 148721
_diffrn_reflns_point_group_measured_fraction_full 0.999
_diffrn_reflns_point_group_measured_fraction_max 0.968
_diffrn_reflns_theta_full 25.242
_diffrn_reflns_theta_max 33.639
_diffrn_reflns_theta_min 2.179
_diffrn_source 'ImuS-focus sealed tube'
_exptl_absorpt_coefficient_mu 0.967
_exptl_absorpt_correction_type multi-scan
_exptl_absorpt_process_details Sadbas
_exptl_crystal_colour colorless
_exptl_crystal_density_diffrn 1.110
_exptl_crystal_description block
_exptl_crystal_F_000 1676
_exptl_crystal_size_max 0.268
_exptl_crystal_size_mid 0.214
_exptl_crystal_size_min 0.165
_exptl_transmission_factor_max 0.7466
_exptl_transmission_factor_min 0.6777
_refine_diff_density_max 1.321
_refine_diff_density_min -0.592
_refine_diff_density_rms 0.060
_refine_ls_abs_structure_details
;
 Refined as an inversion twin.
;
_refine_ls_abs_structure_Flack 0.079(8)
_refine_ls_extinction_method none
_refine_ls_goodness_of_fit_ref 1.026
_refine_ls_hydrogen_treatment constr
_refine_ls_matrix_type full
_refine_ls_number_parameters 501
_refine_ls_number_reflns 18802
_refine_ls_number_restraints 1
_refine_ls_restrained_S_all 1.026
_refine_ls_R_factor_all 0.0354
_refine_ls_R_factor_gt 0.0264
_refine_ls_shift/su_max 0.026
_refine_ls_shift/su_mean 0.000
_refine_ls_structure_factor_coef Fsqd
_refine_ls_weighting_details 'w=1/[\s^2^(Fo^2^)+(0.0266P)^2^+1.1873P] where P=(Fo^2^+2Fc^2^)/3'
_refine_ls_weighting_scheme calc
_refine_ls_wR_factor_gt 0.0574
_refine_ls_wR_factor_ref 0.0613
_reflns_Friedel_coverage 0.914
_reflns_Friedel_fraction_full 0.998
_reflns_Friedel_fraction_max 0.955
_reflns_number_gt 16144
_reflns_number_total 18802
_reflns_threshold_expression 'I > 2\s(I)'
_cod_data_source_file d6dt00453a2.cif
_cod_data_source_block 7_mo_JR172_0ma_a_sq
_cod_depositor_comments 'Adding full bibliography for 7720764--7720768.cif.'
_cod_database_code 7720768
_shelx_shelxl_version_number 2019/3
_shelx_space_group_comment
;
The symmetry employed for this shelxl refinement is uniquely defined
by the following loop, which should always be used as a source of
symmetry information in preference to the above space-group names.
They are only intended as comments.
;
_shelx_estimated_absorpt_t_min 0.782
_shelx_estimated_absorpt_t_max 0.857

loop_
_space_group_symop_operation_xyz
'x, y, z'
'-x, -y, z+1/2'
'x+1/2, -y, z'
'-x+1/2, y, z+1/2'

loop_
_atom_site_label
_atom_site_type_symbol
_atom_site_fract_x
_atom_site_fract_y
_atom_site_fract_z
_atom_site_U_iso_or_equiv
_atom_site_adp_type
_atom_site_occupancy
_atom_site_site_symmetry_order
_atom_site_calc_flag
_atom_site_refinement_flags_posn
_atom_site_refinement_flags_adp
_atom_site_refinement_flags_occupancy
_atom_site_disorder_assembly
_atom_site_disorder_group
C4 C 0.18314(16) 0.1191(3) 0.4970(3) 0.0604(11) Uani 1 1 d . . . . .
H4A H 0.171435 0.122813 0.559183 0.073 Uiso 0.463(6) 1 calc R U P A 1
H4B H 0.224927 0.123298 0.496570 0.073 Uiso 0.463(6) 1 calc R U P A 1
H4C H 0.214862 0.093207 0.461446 0.073 Uiso 0.537(6) 1 calc R U P A 2
H4D H 0.198478 0.136233 0.555383 0.073 Uiso 0.537(6) 1 calc R U P A 2
C5 C 0.12764(14) 0.2651(3) 0.5173(3) 0.0406(8) Uani 1 1 d . . . . .
H5A H 0.147593 0.266953 0.574324 0.049 Uiso 0.463(6) 1 calc R U P A 1
H5B H 0.125090 0.333783 0.495844 0.049 Uiso 0.463(6) 1 calc R U P A 1
H5C H 0.147892 0.327216 0.530351 0.049 Uiso 0.537(6) 1 calc R U P A 2
H5D H 0.126350 0.226989 0.572556 0.049 Uiso 0.537(6) 1 calc R U P A 2
C7 C -0.01502(14) 0.2517(2) 0.4305(2) 0.0428(7) Uani 1 1 d . . . . .
H7A H -0.035588 0.269317 0.484004 0.064 Uiso 1 1 calc R U . . .
H7B H -0.038559 0.208371 0.394335 0.064 Uiso 1 1 calc R U . . .
H7C H -0.005976 0.311571 0.397497 0.064 Uiso 1 1 calc R U . . .
C8 C 0.10940(14) -0.0808(3) 0.3945(3) 0.0453(8) Uani 1 1 d . . . . .
H8A H 0.108617 -0.130806 0.440773 0.068 Uiso 1 1 calc R U . . .
H8B H 0.144818 -0.086254 0.361508 0.068 Uiso 1 1 calc R U . . .
H8C H 0.077341 -0.090915 0.354785 0.068 Uiso 1 1 calc R U . . .
C9 C 0.21286(15) 0.2703(3) 0.4330(2) 0.0564(11) Uani 1 1 d . . . . .
H9A H 0.233097 0.288054 0.486802 0.085 Uiso 1 1 calc R U . . .
H9B H 0.200549 0.330234 0.402840 0.085 Uiso 1 1 calc R U . . .
H9C H 0.238025 0.232577 0.394562 0.085 Uiso 1 1 calc R U . . .
C10 C -0.04808(10) 0.10886(18) 0.22066(17) 0.0241(4) Uani 1 1 d . . . . .
C11 C -0.08986(11) 0.1879(2) 0.20336(18) 0.0281(5) Uani 1 1 d . . . . .
C12 C -0.14507(12) 0.1611(3) 0.1742(2) 0.0436(8) Uani 1 1 d . . . . .
H12 H -0.154938 0.094387 0.163269 0.052 Uiso 1 1 calc R U . . .
C13 C -0.18339(13) 0.2363(3) 0.1627(3) 0.0555(10) Uani 1 1 d . . . . .
H13 H -0.221310 0.220457 0.147750 0.067 Uiso 1 1 calc R U . . .
C14 C -0.16861(15) 0.3334(3) 0.1721(3) 0.0584(11) Uani 1 1 d . . . . .
H14 H -0.195828 0.383288 0.160775 0.070 Uiso 1 1 calc R U . . .
C15 C -0.11505(16) 0.3595(3) 0.1977(3) 0.0571(11) Uani 1 1 d . . . . .
H15 H -0.105425 0.426813 0.205686 0.069 Uiso 1 1 calc R U . . .
C16 C -0.07503(12) 0.2862(2) 0.2116(2) 0.0376(6) Uani 1 1 d . . . . .
H16 H -0.037380 0.303541 0.226911 0.045 Uiso 1 1 calc R U . . .
C17 C 0.25742(10) 0.12364(18) 0.23483(17) 0.0248(4) Uani 1 1 d . . . . .
C18 C 0.30089(9) 0.20118(18) 0.23857(16) 0.0238(4) Uani 1 1 d . . . . .
C19 C 0.35734(10) 0.1742(2) 0.25093(17) 0.0277(5) Uani 1 1 d . . . . .
H19 H 0.367418 0.106707 0.255474 0.033 Uiso 1 1 calc R U . . .
C20 C 0.39890(10) 0.2471(2) 0.25657(18) 0.0330(6) Uani 1 1 d . . . . .
H20 H 0.437272 0.229274 0.265923 0.040 Uiso 1 1 calc R U . . .
C21 C 0.38414(13) 0.3452(2) 0.2485(2) 0.0361(6) Uani 1 1 d . . . . .
H21 H 0.412439 0.394730 0.251902 0.043 Uiso 1 1 calc R U . . .
C22 C 0.32850(12) 0.3713(2) 0.2357(2) 0.0358(6) Uani 1 1 d . . . . .
H22 H 0.318751 0.438834 0.229715 0.043 Uiso 1 1 calc R U . . .
C23 C 0.28600(10) 0.29933(19) 0.23128(18) 0.0272(5) Uani 1 1 d . . . . .
H23 H 0.247582 0.317742 0.223415 0.033 Uiso 1 1 calc R U . . .
C24 C 0.10206(9) 0.48501(18) 0.24820(16) 0.0225(4) Uani 1 1 d . . . . .
C25 C 0.10378(9) 0.59030(18) 0.22704(18) 0.0249(4) Uani 1 1 d . . . . .
C26 C 0.05379(12) 0.63995(19) 0.20048(19) 0.0309(5) Uani 1 1 d . . . . .
H26 H 0.019466 0.604650 0.192838 0.037 Uiso 1 1 calc R U . . .
C27 C 0.05572(13) 0.7394(2) 0.1860(2) 0.0349(6) Uani 1 1 d . . . . .
H27 H 0.022365 0.772829 0.168120 0.042 Uiso 1 1 calc R U . . .
C28 C 0.10540(12) 0.7925(2) 0.1969(2) 0.0357(6) Uani 1 1 d . . . . .
H28 H 0.105854 0.861569 0.187259 0.043 Uiso 1 1 calc R U . . .
C29 C 0.15446(13) 0.7438(2) 0.2221(2) 0.0401(7) Uani 1 1 d . . . . .
H29 H 0.188783 0.779537 0.227922 0.048 Uiso 1 1 calc R U . . .
C30 C 0.15374(12) 0.6427(2) 0.2390(2) 0.0355(6) Uani 1 1 d . . . . .
H30 H 0.186992 0.610097 0.258472 0.043 Uiso 1 1 calc R U . . .
C31 C 0.0799(2) 0.1029(3) 0.0800(2) 0.0629(12) Uani 1 1 d . . . . .
H31A H 0.039654 0.089240 0.092935 0.075 Uiso 1 1 calc R U . . .
H31B H 0.101566 0.040902 0.085850 0.075 Uiso 1 1 calc R U . . .
C32 C 0.08629(17) 0.1447(3) -0.0121(2) 0.0444(8) Uani 1 1 d . . . . .
H32A H 0.094020 0.092034 -0.055348 0.053 Uiso 1 1 calc R U . . .
H32B H 0.052023 0.181329 -0.030217 0.053 Uiso 1 1 calc R U . . .
C33 C 0.13624(17) 0.2125(3) -0.0023(2) 0.0572(10) Uani 1 1 d . . . . .
H33A H 0.172156 0.176431 -0.011385 0.069 Uiso 1 1 calc R U . . .
H33B H 0.134143 0.267495 -0.044751 0.069 Uiso 1 1 calc R U . . .
C34 C 0.1318(2) 0.2492(4) 0.0896(3) 0.0667(15) Uani 1 1 d . . . . .
H34A H 0.169868 0.259309 0.114846 0.080 Uiso 1 1 calc R U . . .
H34B H 0.111171 0.312684 0.091017 0.080 Uiso 1 1 calc R U . . .
Ce1 Ce 0.10215(2) 0.16133(2) 0.31053(2) 0.01854(3) Uani 1 1 d . . . . .
N1 N 0.03738(10) 0.2006(2) 0.45383(15) 0.0393(6) Uani 1 1 d . . . . .
N2 N 0.10548(11) 0.0185(2) 0.43443(17) 0.0386(6) Uani 1 1 d . . . . .
N3 N 0.16271(9) 0.20951(18) 0.45556(14) 0.0303(5) Uani 1 1 d . . . . .
N4 N 0.00295(8) 0.12425(15) 0.25550(14) 0.0222(4) Uani 1 1 d . . . . .
N5 N 0.02694(8) 0.03468(15) 0.25926(15) 0.0249(4) Uani 1 1 d . . . . .
N6 N -0.00851(9) -0.03190(15) 0.22880(17) 0.0306(5) Uani 1 1 d . . . . .
N7 N -0.05618(9) 0.01347(16) 0.20324(16) 0.0310(5) Uani 1 1 d . . . . .
N8 N 0.20361(8) 0.13563(15) 0.25915(14) 0.0223(4) Uani 1 1 d . . . . .
N9 N 0.17949(9) 0.04603(16) 0.24846(16) 0.0296(4) Uani 1 1 d . . . . .
N10 N 0.21705(10) -0.01613(18) 0.2192(3) 0.0536(9) Uani 1 1 d . . . . .
N11 N 0.26680(11) 0.03239(18) 0.2104(2) 0.0508(8) Uani 1 1 d . . . . .
N12 N 0.14836(9) 0.42989(15) 0.26360(16) 0.0289(4) Uani 1 1 d . . . . .
N13 N 0.12792(10) 0.34014(14) 0.28138(16) 0.0282(4) Uani 1 1 d . . . . .
N14 N 0.07196(9) 0.34142(15) 0.27708(16) 0.0278(4) Uani 1 1 d . . . . .
N15 N 0.05400(9) 0.43178(16) 0.25617(16) 0.0281(4) Uani 1 1 d . . . . .
O1 O 0.10146(7) 0.17578(14) 0.13845(12) 0.0278(4) Uani 1 1 d . . . . .
C1 C 0.0191(3) 0.0852(6) 0.4799(5) 0.0352(15) Uani 0.463(6) 1 d . . P A 1
H1A H -0.005723 0.088106 0.532069 0.042 Uiso 0.463(6) 1 calc R U P A 1
H1B H -0.003708 0.058357 0.431066 0.042 Uiso 0.463(6) 1 calc R U P A 1
C2 C 0.0667(3) 0.0119(6) 0.4993(5) 0.0413(17) Uani 0.463(6) 1 d . . P A 1
H2A H 0.084481 0.027503 0.556427 0.050 Uiso 0.463(6) 1 calc R U P A 1
H2B H 0.051351 -0.055803 0.502194 0.050 Uiso 0.463(6) 1 calc R U P A 1
C3 C 0.1688(3) 0.0177(5) 0.4668(4) 0.0348(15) Uani 0.463(6) 1 d . . P A 1
H3A H 0.173353 -0.029741 0.515572 0.042 Uiso 0.463(6) 1 calc R U P A 1
H3B H 0.194158 -0.002237 0.418360 0.042 Uiso 0.463(6) 1 calc R U P A 1
C6 C 0.0717(3) 0.2306(5) 0.5325(4) 0.0348(15) Uani 0.463(6) 1 d . . P A 1
H6A H 0.050755 0.282940 0.563806 0.042 Uiso 0.463(6) 1 calc R U P A 1
H6B H 0.074083 0.173281 0.572421 0.042 Uiso 0.463(6) 1 calc R U P A 1
C1A C 0.0262(2) 0.1277(5) 0.5128(4) 0.0305(11) Uani 0.537(6) 1 d . . P A 2
H1AA H -0.014626 0.127791 0.527449 0.037 Uiso 0.537(6) 1 calc R U P A 2
H1AB H 0.047706 0.139565 0.567477 0.037 Uiso 0.537(6) 1 calc R U P A 2
C2A C 0.0427(3) 0.0273(4) 0.4742(4) 0.0301(11) Uani 0.537(6) 1 d . . P A 2
H2AA H 0.015454 0.010807 0.427215 0.036 Uiso 0.537(6) 1 calc R U P A 2
H2AB H 0.038552 -0.023025 0.520726 0.036 Uiso 0.537(6) 1 calc R U P A 2
C3A C 0.1437(2) 0.0441(4) 0.5076(4) 0.0296(12) Uani 0.537(6) 1 d . . P A 2
H3AA H 0.119727 0.061697 0.558520 0.036 Uiso 0.537(6) 1 calc R U P A 2
H3AB H 0.164680 -0.016253 0.523805 0.036 Uiso 0.537(6) 1 calc R U P A 2
C6A C 0.0683(2) 0.2918(4) 0.4947(3) 0.0306(12) Uani 0.537(6) 1 d . . P A 2
H6AA H 0.068159 0.347018 0.452308 0.037 Uiso 0.537(6) 1 calc R U P A 2
H6AB H 0.048026 0.313484 0.548168 0.037 Uiso 0.537(6) 1 calc R U P A 2

loop_
_atom_site_aniso_label
_atom_site_aniso_U_11
_atom_site_aniso_U_22
_atom_site_aniso_U_33
_atom_site_aniso_U_23
_atom_site_aniso_U_13
_atom_site_aniso_U_12
C4 0.0424(19) 0.046(2) 0.093(3) -0.012(2) -0.032(2) 0.0079(16)
C5 0.0304(16) 0.0393(18) 0.052(2) -0.0226(15) -0.0049(14) 0.0034(13)
C7 0.0404(16) 0.0440(18) 0.0439(16) -0.0095(13) 0.0162(13) -0.0022(14)
C8 0.0427(18) 0.0342(16) 0.059(2) 0.0205(15) 0.0033(14) 0.0003(13)
C9 0.0504(19) 0.090(3) 0.0286(14) -0.0129(16) -0.0004(13) -0.044(2)
C10 0.0187(10) 0.0242(11) 0.0293(11) -0.0015(9) 0.0011(9) -0.0038(8)
C11 0.0230(11) 0.0252(12) 0.0361(13) -0.0033(10) 0.0003(9) 0.0002(9)
C12 0.0173(12) 0.059(2) 0.0548(19) 0.0001(15) -0.0055(12) -0.0046(12)
C13 0.0240(14) 0.054(2) 0.088(3) -0.003(2) -0.0040(16) 0.0059(14)
C14 0.0305(16) 0.051(2) 0.094(3) 0.007(2) -0.0079(18) 0.0151(14)
C15 0.0428(18) 0.0309(16) 0.098(3) 0.0037(18) -0.011(2) 0.0048(14)
C16 0.0276(13) 0.0251(13) 0.0603(19) 0.0051(12) -0.0072(13) 0.0002(10)
C17 0.0190(10) 0.0212(11) 0.0342(12) 0.0023(9) 0.0001(9) 0.0008(8)
C18 0.0195(10) 0.0260(11) 0.0260(10) 0.0007(9) 0.0026(8) -0.0033(8)
C19 0.0217(11) 0.0363(14) 0.0252(11) 0.0046(10) 0.0007(9) 0.0025(9)
C20 0.0214(11) 0.0511(18) 0.0265(11) 0.0003(11) -0.0002(9) -0.0051(11)
C21 0.0282(12) 0.0423(17) 0.0377(15) -0.0056(12) 0.0041(11) -0.0115(11)
C22 0.0311(13) 0.0326(14) 0.0437(15) -0.0012(12) 0.0019(12) -0.0076(11)
C23 0.0225(11) 0.0240(12) 0.0350(12) 0.0018(10) 0.0040(9) -0.0021(9)
C24 0.0214(10) 0.0204(10) 0.0257(10) -0.0036(8) -0.0021(8) -0.0025(8)
C25 0.0240(11) 0.0189(11) 0.0318(11) 0.0009(9) 0.0013(9) -0.0023(8)
C26 0.0291(13) 0.0217(11) 0.0418(14) -0.0006(10) 0.0027(11) -0.0012(10)
C27 0.0345(14) 0.0299(14) 0.0404(14) 0.0059(11) -0.0024(11) 0.0073(11)
C28 0.0434(16) 0.0192(12) 0.0446(16) 0.0026(11) -0.0005(12) 0.0001(11)
C29 0.0379(15) 0.0194(12) 0.0630(19) 0.0012(12) -0.0059(14) -0.0089(11)
C30 0.0295(13) 0.0272(13) 0.0499(17) -0.0019(12) -0.0035(12) -0.0024(10)
C31 0.086(3) 0.073(3) 0.0298(15) -0.0115(16) 0.0036(17) -0.045(2)
C32 0.0531(19) 0.055(2) 0.0248(12) -0.0030(13) -0.0009(13) -0.0062(16)
C33 0.060(2) 0.076(3) 0.0350(16) 0.0058(17) 0.0032(15) -0.028(2)
C34 0.084(3) 0.084(3) 0.0324(17) 0.0158(19) -0.0139(19) -0.051(3)
Ce1 0.01891(5) 0.01732(5) 0.01939(4) -0.00102(8) 0.00027(9) -0.00391(4)
N1 0.0282(12) 0.0643(17) 0.0253(10) -0.0111(11) 0.0047(9) -0.0096(12)
N2 0.0448(14) 0.0395(14) 0.0317(11) 0.0129(10) -0.0065(10) -0.0186(11)
N3 0.0278(11) 0.0392(13) 0.0239(9) -0.0048(9) 0.0009(8) -0.0097(9)
N4 0.0210(9) 0.0179(9) 0.0276(9) -0.0024(7) 0.0010(7) -0.0012(7)
N5 0.0223(9) 0.0193(9) 0.0330(10) -0.0039(8) -0.0008(8) -0.0010(7)
N6 0.0242(10) 0.0205(10) 0.0472(13) -0.0064(9) -0.0046(9) -0.0023(8)
N7 0.0228(10) 0.0235(10) 0.0466(13) -0.0073(9) -0.0037(9) -0.0028(8)
N8 0.0199(9) 0.0200(9) 0.0269(9) -0.0003(7) 0.0009(7) -0.0014(7)
N9 0.0239(10) 0.0217(10) 0.0432(12) 0.0005(9) 0.0016(9) -0.0031(8)
N10 0.0268(12) 0.0209(11) 0.113(3) -0.0114(14) 0.0106(15) -0.0005(9)
N11 0.0282(12) 0.0204(11) 0.104(3) -0.0117(13) 0.0142(14) -0.0010(9)
N12 0.0236(10) 0.0169(9) 0.0462(13) 0.0000(9) 0.0018(9) -0.0012(8)
N13 0.0263(10) 0.0169(9) 0.0413(11) -0.0021(8) 0.0011(8) -0.0020(8)
N14 0.0249(10) 0.0211(10) 0.0374(10) -0.0027(8) 0.0025(8) -0.0044(8)
N15 0.0215(9) 0.0229(10) 0.0399(11) -0.0005(9) 0.0003(9) -0.0045(8)
O1 0.0305(10) 0.0338(10) 0.0191(8) 0.0002(7) -0.0018(6) -0.0070(7)
C1 0.026(3) 0.047(4) 0.032(3) -0.002(3) 0.007(2) -0.012(3)
C2 0.031(4) 0.059(5) 0.034(3) 0.015(3) 0.001(3) -0.010(3)
C3 0.036(3) 0.038(3) 0.031(3) 0.008(3) -0.004(3) 0.000(3)
C6 0.034(3) 0.043(4) 0.028(3) -0.008(3) 0.000(2) 0.004(3)
C1A 0.026(2) 0.036(3) 0.030(3) 0.000(2) 0.007(2) -0.001(2)
C2A 0.026(3) 0.032(3) 0.032(3) 0.003(2) 0.007(2) -0.009(2)
C3A 0.031(3) 0.027(2) 0.031(2) 0.0097(19) -0.004(2) -0.0016(19)
C6A 0.042(3) 0.026(3) 0.024(2) -0.0089(19) -0.0010(19) 0.006(2)

loop_
_atom_type_symbol
_atom_type_description
_atom_type_scat_dispersion_real
_atom_type_scat_dispersion_imag
_atom_type_scat_source
C C 0.0033 0.0016 'International Tables Vol C Tables 4.2.6.8 and 6.1.1.4'
H H 0.0000 0.0000 'International Tables Vol C Tables 4.2.6.8 and 6.1.1.4'
Ce Ce -0.2486 2.6331 'International Tables Vol C Tables 4.2.6.8 and 6.1.1.4'
N N 0.0061 0.0033 'International Tables Vol C Tables 4.2.6.8 and 6.1.1.4'
O O 0.0106 0.0060 'International Tables Vol C Tables 4.2.6.8 and 6.1.1.4'

loop_
_geom_angle_atom_site_label_1
_geom_angle_atom_site_label_2
_geom_angle_atom_site_label_3
_geom_angle
_geom_angle_site_symmetry_1
_geom_angle_site_symmetry_3
_geom_angle_publ_flag
C3A C4 N3 116.3(3) . . ?
N3 C4 C3 124.5(4) . . ?
C6 C5 N3 117.5(4) . . ?
N3 C5 C6A 120.7(3) . . ?
N4 C10 N7 111.1(2) . . ?
N4 C10 C11 124.0(2) . . ?
N7 C10 C11 124.8(2) . . ?
C16 C11 C12 120.4(3) . . ?
C16 C11 C10 120.8(2) . . ?
C12 C11 C10 118.7(3) . . ?
C13 C12 C11 116.9(3) . . ?
C14 C13 C12 122.2(3) . . ?
C15 C14 C13 120.9(3) . . ?
C14 C15 C16 119.2(3) . . ?
C11 C16 C15 120.2(3) . . ?
N11 C17 N8 110.8(2) . . ?
N11 C17 C18 124.6(2) . . ?
N8 C17 C18 124.6(2) . . ?
C23 C18 C19 120.4(2) . . ?
C23 C18 C17 120.5(2) . . ?
C19 C18 C17 119.0(2) . . ?
C18 C19 C20 119.6(3) . . ?
C21 C20 C19 120.0(2) . . ?
C22 C21 C20 120.1(3) . . ?
C21 C22 C23 120.8(3) . . ?
C18 C23 C22 119.0(2) . . ?
N12 C24 N15 111.7(2) . . ?
N12 C24 C25 123.9(2) . . ?
N15 C24 C25 124.4(2) . . ?
C30 C25 C26 120.1(2) . . ?
C30 C25 C24 119.6(2) . . ?
C26 C25 C24 120.2(2) . . ?
C27 C26 C25 119.1(3) . . ?
C26 C27 C28 121.4(3) . . ?
C27 C28 C29 119.5(3) . . ?
C28 C29 C30 120.6(3) . . ?
C25 C30 C29 119.3(3) . . ?
O1 C31 C32 106.4(3) . . ?
C33 C32 C31 102.4(3) . . ?
C34 C33 C32 104.0(3) . . ?
O1 C34 C33 106.9(3) . . ?
N4 Ce1 N13 110.64(7) . . ?
N4 Ce1 N8 137.76(7) . . ?
N13 Ce1 N8 81.45(7) . . ?
N4 Ce1 N9 114.31(7) . . ?
N13 Ce1 N9 110.16(7) . . ?
N8 Ce1 N9 30.56(6) . . ?
N4 Ce1 N5 30.30(6) . . ?
N13 Ce1 N5 138.12(7) . . ?
N8 Ce1 N5 117.51(6) . . ?
N9 Ce1 N5 88.45(7) . . ?
N4 Ce1 N14 82.42(7) . . ?
N13 Ce1 N14 29.84(8) . . ?
N8 Ce1 N14 109.10(7) . . ?
N9 Ce1 N14 133.79(7) . . ?
N5 Ce1 N14 112.12(7) . . ?
N4 Ce1 O1 71.32(6) . . ?
N13 Ce1 O1 75.87(7) . . ?
N8 Ce1 O1 73.10(6) . . ?
N9 Ce1 O1 71.62(7) . . ?
N5 Ce1 O1 75.21(6) . . ?
N14 Ce1 O1 74.47(7) . . ?
N4 Ce1 N2 96.62(7) . . ?
N13 Ce1 N2 143.02(8) . . ?
N8 Ce1 N2 95.11(7) . . ?
N9 Ce1 N2 78.54(8) . . ?
N5 Ce1 N2 75.84(7) . . ?
N14 Ce1 N2 144.98(8) . . ?
O1 Ce1 N2 138.51(7) . . ?
N4 Ce1 N3 143.47(7) . . ?
N13 Ce1 N3 77.64(7) . . ?
N8 Ce1 N3 77.70(7) . . ?
N9 Ce1 N3 94.08(7) . . ?
N5 Ce1 N3 140.07(7) . . ?
N14 Ce1 N3 94.47(7) . . ?
O1 Ce1 N3 142.91(6) . . ?
N2 Ce1 N3 65.74(7) . . ?
N4 Ce1 N1 77.57(7) . . ?
N13 Ce1 N1 95.04(8) . . ?
N8 Ce1 N1 143.49(7) . . ?
N9 Ce1 N1 144.14(9) . . ?
N5 Ce1 N1 89.22(7) . . ?
N14 Ce1 N1 79.54(8) . . ?
O1 Ce1 N1 141.50(7) . . ?
N2 Ce1 N1 66.22(9) . . ?
N3 Ce1 N1 66.13(7) . . ?
C1A N1 C7 109.9(3) . . ?
C7 N1 C6 121.5(3) . . ?
C1A N1 C6A 113.7(4) . . ?
C7 N1 C6A 96.7(3) . . ?
C7 N1 C1 106.5(3) . . ?
C6 N1 C1 101.7(4) . . ?
C1A N1 Ce1 119.8(3) . . ?
C7 N1 Ce1 111.96(18) . . ?
C6 N1 Ce1 112.9(3) . . ?
C6A N1 Ce1 102.3(2) . . ?
C1 N1 Ce1 98.8(3) . . ?
C2 N2 C8 106.5(4) . . ?
C3A N2 C8 119.1(3) . . ?
C2 N2 C3 114.4(5) . . ?
C8 N2 C3 93.6(3) . . ?
C3A N2 C2A 105.2(4) . . ?
C8 N2 C2A 106.3(3) . . ?
C2 N2 Ce1 122.6(4) . . ?
C3A N2 Ce1 112.1(2) . . ?
C8 N2 Ce1 111.50(18) . . ?
C3 N2 Ce1 104.5(3) . . ?
C2A N2 Ce1 100.6(3) . . ?
C4 N3 C5 110.0(3) . . ?
C4 N3 C9 107.6(3) . . ?
C5 N3 C9 108.3(3) . . ?
C4 N3 Ce1 108.88(19) . . ?
C5 N3 Ce1 110.46(18) . . ?
C9 N3 Ce1 111.50(16) . . ?
C10 N4 N5 104.89(19) . . ?
C10 N4 Ce1 175.32(18) . . ?
N5 N4 Ce1 77.03(12) . . ?
N6 N5 N4 109.73(19) . . ?
N6 N5 Ce1 175.71(17) . . ?
N4 N5 Ce1 72.67(12) . . ?
N5 N6 N7 108.76(19) . . ?
C10 N7 N6 105.5(2) . . ?
C17 N8 N9 105.0(2) . . ?
C17 N8 Ce1 177.98(18) . . ?
N9 N8 Ce1 76.32(12) . . ?
N10 N9 N8 109.7(2) . . ?
N10 N9 Ce1 176.86(19) . . ?
N8 N9 Ce1 73.12(12) . . ?
N9 N10 N11 108.1(2) . . ?
C17 N11 N10 106.5(2) . . ?
N13 N12 C24 104.3(2) . . ?
N14 N13 N12 109.79(19) . . ?
N14 N13 Ce1 77.40(13) . . ?
N12 N13 Ce1 172.42(17) . . ?
N13 N14 N15 109.95(19) . . ?
N13 N14 Ce1 72.76(12) . . ?
N15 N14 Ce1 176.29(18) . . ?
N14 N15 C24 104.2(2) . . ?
C31 O1 C34 109.6(3) . . ?
C31 O1 Ce1 125.03(18) . . ?
C34 O1 Ce1 124.49(19) . . ?
C2 C1 N1 117.7(5) . . ?
N2 C2 C1 108.3(6) . . ?
C4 C3 N2 107.9(5) . . ?
C5 C6 N1 117.5(4) . . ?
N1 C1A C2A 110.0(4) . . ?
C1A C2A N2 116.5(4) . . ?
C4 C3A N2 119.6(4) . . ?
C5 C6A N1 109.8(3) . . ?

loop_
_geom_bond_atom_site_label_1
_geom_bond_atom_site_label_2
_geom_bond_distance
_geom_bond_site_symmetry_2
_geom_bond_publ_flag
C4 C3A 1.391(6) . ?
C4 N3 1.463(5) . ?
C4 C3 1.492(8) . ?
C5 C6 1.422(8) . ?
C5 N3 1.465(4) . ?
C5 C6A 1.491(6) . ?
C7 N1 1.464(4) . ?
C8 N2 1.482(5) . ?
C9 N3 1.485(4) . ?
C10 N4 1.335(3) . ?
C10 N7 1.336(3) . ?
C10 C11 1.483(4) . ?
C11 C16 1.386(4) . ?
C11 C12 1.427(4) . ?
C12 C13 1.377(5) . ?
C13 C14 1.372(5) . ?
C14 C15 1.372(5) . ?
C15 C16 1.390(4) . ?
C17 N11 1.313(3) . ?
C17 N8 1.336(3) . ?
C17 C18 1.473(3) . ?
C18 C23 1.383(4) . ?
C18 C19 1.397(3) . ?
C19 C20 1.398(4) . ?
C20 C21 1.383(4) . ?
C21 C22 1.377(4) . ?
C22 C23 1.404(4) . ?
C24 N12 1.347(3) . ?
C24 N15 1.353(3) . ?
C24 C25 1.467(3) . ?
C25 C30 1.392(4) . ?
C25 C26 1.420(4) . ?
C26 C27 1.370(4) . ?
C27 C28 1.388(4) . ?
C28 C29 1.390(4) . ?
C29 C30 1.397(4) . ?
C31 O1 1.426(4) . ?
C31 C32 1.523(5) . ?
C32 C33 1.505(5) . ?
C33 C34 1.492(6) . ?
C34 O1 1.437(4) . ?
Ce1 N4 2.5422(19) . ?
Ce1 N13 2.543(2) . ?
Ce1 N8 2.5482(19) . ?
Ce1 N9 2.587(2) . ?
Ce1 N5 2.595(2) . ?
Ce1 N14 2.599(2) . ?
Ce1 O1 2.6322(18) . ?
Ce1 N2 2.710(2) . ?
Ce1 N3 2.715(2) . ?
Ce1 N1 2.722(2) . ?
N1 C1A 1.365(6) . ?
N1 C6 1.505(6) . ?
N1 C6A 1.567(6) . ?
N1 C1 1.674(8) . ?
N2 C2 1.352(7) . ?
N2 C3A 1.478(6) . ?
N2 C3 1.576(7) . ?
N2 C2A 1.607(6) . ?
N4 N5 1.344(3) . ?
N5 N6 1.318(3) . ?
N6 N7 1.343(3) . ?
N8 N9 1.354(3) . ?
N9 N10 1.304(3) . ?
N10 N11 1.355(3) . ?
N12 N13 1.339(3) . ?
N13 N14 1.325(3) . ?
N14 N15 1.337(3) . ?
C1 C2 1.532(11) . ?
C1A C2A 1.537(8) . ?
